data_4000284
_journal_name_full 'Chemistry of Materials'
_journal_paper_doi 10.1021/cm021378u
_journal_year 2003
_chemical_formula_sum 'C18 H35 F6 N2 P'
_chemical_formula_weight 424.45
_space_group_IT_number 14
_symmetry_cell_setting monoclinic
_symmetry_space_group_name_Hall '-P 2yab'
_symmetry_space_group_name_H-M 'P 1 21/a 1'
_atom_sites_solution_hydrogens geom
_atom_sites_solution_primary direct
_atom_sites_solution_secondary difmap
_cell_angle_alpha 90.00
_cell_angle_beta 94.215(2)
_cell_angle_gamma 90.00
_cell_formula_units_Z 4
_cell_length_a 9.6823(3)
_cell_length_b 9.5159(2)
_cell_length_c 25.4086(8)
_cell_measurement_reflns_used 3554
_cell_measurement_temperature 300(2)
_cell_measurement_theta_max 23.26
_cell_measurement_theta_min 2.26
_cell_volume 2334.71(11)
_diffrn_ambient_temperature 300(2)
_diffrn_detector_area_resol_mean ?
_diffrn_measurement_device_type 'Nonius Kappa CCD'
_diffrn_measurement_method 'phi and omega scans'
_diffrn_radiation_monochromator graphite
_diffrn_radiation_source 'fine-focus sealed tube'
_diffrn_radiation_type MoK\a
_diffrn_radiation_wavelength 0.71073
_diffrn_reflns_av_R_equivalents 0.0633
_diffrn_reflns_av_sigmaI/netI 0.0748
_diffrn_reflns_limit_h_max 10
_diffrn_reflns_limit_h_min -10
_diffrn_reflns_limit_k_max 10
_diffrn_reflns_limit_k_min -10
_diffrn_reflns_limit_l_max 28
_diffrn_reflns_limit_l_min -28
_diffrn_reflns_number 6359
_diffrn_reflns_theta_max 23.28
_diffrn_reflns_theta_min 3.01
_diffrn_standards_decay_% 0
_diffrn_standards_interval_count ?
_diffrn_standards_interval_time ?
_diffrn_standards_number 0
_exptl_absorpt_coefficient_mu 0.169
_exptl_absorpt_correction_T_max ?
_exptl_absorpt_correction_T_min ?
_exptl_absorpt_correction_type none
_exptl_absorpt_process_details ?
_exptl_crystal_colour colourless
_exptl_crystal_density_diffrn 1.208
_exptl_crystal_density_meas ?
_exptl_crystal_density_method 'not measured'
_exptl_crystal_description tablet
_exptl_crystal_F_000 904
_exptl_crystal_size_max 0.50
_exptl_crystal_size_mid 0.18
_exptl_crystal_size_min 0.12
_refine_ls_extinction_coef ?
_refine_ls_extinction_method none
_refine_ls_goodness_of_fit_ref 1.177
_refine_ls_hydrogen_treatment noref
_refine_ls_matrix_type full
_refine_ls_number_parameters 246
_refine_ls_number_reflns 3357
_refine_ls_number_restraints 0
_refine_ls_restrained_S_all 1.177
_refine_ls_R_factor_all 0.2166
_refine_ls_R_factor_gt 0.1096
_refine_ls_shift/su_max 0.009
_refine_ls_shift/su_mean 0.002
_refine_ls_structure_factor_coef Fsqd
_refine_ls_weighting_details 'calc w=1/[\s^2^(Fo^2^)+(0.2000P)^2^+0.0000P] where P=(Fo^2^+2Fc^2^)/3'
_refine_ls_weighting_scheme calc
_refine_ls_wR_factor_gt 0.3145
_refine_ls_wR_factor_ref 0.3865
_reflns_number_gt 1403
_reflns_number_total 3357
_reflns_threshold_expression >2sigma(I)
_cod_original_sg_symbol_H-M P21/a
_cod_database_code 4000284

loop_
_symmetry_equiv_pos_as_xyz
'x, y, z'
'-x+1/2, y+1/2, -z'
'-x, -y, -z'
'x-1/2, -y-1/2, z'

loop_
_atom_site_label
_atom_site_type_symbol
_atom_site_fract_x
_atom_site_fract_y
_atom_site_fract_z
_atom_site_U_iso_or_equiv
_atom_site_adp_type
_atom_site_occupancy
_atom_site_symmetry_multiplicity
_atom_site_calc_flag
_atom_site_refinement_flags
_atom_site_disorder_assembly
_atom_site_disorder_group
N1 N 0.1134(7) 0.1234(6) 0.5525(3) 0.1004(18) Uani 1 1 d . . .
N2 N 0.1659(8) 0.0204(7) 0.6265(3) 0.1098(19) Uani 1 1 d . . .
C1 C 0.0798(8) 0.1067(8) 0.6003(5) 0.107(2) Uani 1 1 d . . .
H1 H 0.0047 0.1499 0.6144 0.129 Uiso 1 1 calc R . .
C2 C 0.2280(10) 0.0398(11) 0.5480(4) 0.124(3) Uani 1 1 d . . .
H2 H 0.2742 0.0292 0.5175 0.149 Uiso 1 1 calc R . .
C3 C 0.2621(9) -0.0220(8) 0.5927(4) 0.121(2) Uani 1 1 d . . .
H3 H 0.3364 -0.0825 0.6002 0.145 Uiso 1 1 calc R . .
C4 C 0.0449(9) 0.2096(8) 0.5113(3) 0.140(3) Uani 1 1 d . . .
H4A H -0.0410 0.1664 0.4989 0.210 Uiso 1 1 calc R . .
H4B H 0.1035 0.2185 0.4826 0.210 Uiso 1 1 calc R . .
H4C H 0.0268 0.3011 0.5252 0.210 Uiso 1 1 calc R . .
C5 C 0.1645(10) -0.0262(10) 0.6816(4) 0.158(3) Uani 1 1 d . . .
H5A H 0.1698 -0.1279 0.6833 0.189 Uiso 1 1 calc R . .
H5B H 0.0788 0.0029 0.6959 0.189 Uiso 1 1 calc R . .
C6 C 0.289(2) 0.038(3) 0.7145(5) 0.291(11) Uani 1 1 d . . .
H6A H 0.3429 -0.0447 0.7241 0.350 Uiso 1 1 calc R . .
H6B H 0.3384 0.0835 0.6873 0.350 Uiso 1 1 calc R . .
C7 C 0.311(2) 0.099(3) 0.7443(12) 0.389(19) Uani 1 1 d . . .
H7A H 0.2571 0.0596 0.7714 0.467 Uiso 1 1 calc R . .
H7B H 0.2658 0.1862 0.7339 0.467 Uiso 1 1 calc R . .
C8 C 0.4453(16) 0.148(2) 0.7757(8) 0.258(9) Uani 1 1 d . . .
H8A H 0.5247 0.1081 0.7599 0.309 Uiso 1 1 calc R . .
H8B H 0.4519 0.2495 0.7734 0.309 Uiso 1 1 calc R . .
C9 C 0.4491(17) 0.1107(14) 0.8261(8) 0.205(6) Uani 1 1 d . . .
H9A H 0.4474 0.0089 0.8279 0.246 Uiso 1 1 calc R . .
H9B H 0.3656 0.1449 0.8407 0.246 Uiso 1 1 calc R . .
C10 C 0.5711(17) 0.1621(16) 0.8603(6) 0.214(6) Uani 1 1 d . . .
H10A H 0.6543 0.1388 0.8431 0.257 Uiso 1 1 calc R . .
H10B H 0.5658 0.2637 0.8621 0.257 Uiso 1 1 calc R . .
C11 C 0.5859(14) 0.1094(12) 0.9125(9) 0.200(5) Uani 1 1 d . . .
H11A H 0.5899 0.0077 0.9105 0.240 Uiso 1 1 calc R . .
H11B H 0.5027 0.1333 0.9295 0.240 Uiso 1 1 calc R . .
C12 C 0.705(2) 0.1567(14) 0.9469(6) 0.208(6) Uani 1 1 d . . .
H12A H 0.7871 0.1374 0.9283 0.250 Uiso 1 1 calc R . .
H12B H 0.6981 0.2582 0.9493 0.250 Uiso 1 1 calc R . .
C13 C 0.7330(13) 0.1077(16) 0.9982(9) 0.217(6) Uani 1 1 d . . .
H13A H 0.7379 0.0061 0.9956 0.260 Uiso 1 1 calc R . .
H13B H 0.6513 0.1284 1.0167 0.260 Uiso 1 1 calc R . .
C14 C 0.847(2) 0.1488(14) 1.0321(6) 0.214(6) Uani 1 1 d . . .
H14A H 0.8400 0.2500 1.0355 0.257 Uiso 1 1 calc R . .
H14B H 0.9284 0.1316 1.0128 0.257 Uiso 1 1 calc R . .
C15 C 0.8810(17) 0.0970(15) 1.0842(11) 0.236(7) Uani 1 1 d . . .
H15A H 0.8905 -0.0039 1.0805 0.284 Uiso 1 1 calc R . .
H15B H 0.7985 0.1115 1.1030 0.284 Uiso 1 1 calc R . .
C16 C 0.998(2) 0.1411(14) 1.1212(7) 0.225(6) Uani 1 1 d . . .
H16A H 1.0807 0.1233 1.1027 0.270 Uiso 1 1 calc R . .
H16B H 0.9906 0.2425 1.1236 0.270 Uiso 1 1 calc R . .
C17 C 1.033(2) 0.095(2) 1.1747(9) 0.271(8) Uani 1 1 d . . .
H17A H 0.9539 0.1181 1.1942 0.325 Uiso 1 1 calc R . .
H17B H 1.0360 -0.0072 1.1731 0.325 Uiso 1 1 calc R . .
C18 C 1.152(3) 0.135(2) 1.2082(6) 0.307(11) Uani 1 1 d . . .
H18A H 1.2321 0.1382 1.1879 0.461 Uiso 1 1 calc R . .
H18B H 1.1677 0.0674 1.2362 0.461 Uiso 1 1 calc R . .
H18C H 1.1372 0.2259 1.2230 0.461 Uiso 1 1 calc R . .
P1 P -0.3034(2) -0.0258(2) 0.61795(8) 0.1083(10) Uani 1 1 d . . .
F1 F -0.2089(7) 0.0392(8) 0.6643(2) 0.215(3) Uani 1 1 d . . .
F2 F -0.2325(5) 0.0842(6) 0.58078(19) 0.168(2) Uani 1 1 d . . .
F3 F -0.1829(7) -0.1273(6) 0.6103(4) 0.254(4) Uani 1 1 d . . .
F4 F -0.3942(7) -0.0729(10) 0.5708(2) 0.260(4) Uani 1 1 d . . .
F5 F -0.3763(7) -0.1229(6) 0.6545(3) 0.226(3) Uani 1 1 d . . .
F6 F -0.4162(6) 0.0851(6) 0.6291(2) 0.192(2) Uani 1 1 d . . .

loop_
_atom_site_aniso_label
_atom_site_aniso_U_11
_atom_site_aniso_U_22
_atom_site_aniso_U_33
_atom_site_aniso_U_23
_atom_site_aniso_U_13
_atom_site_aniso_U_12
N1 0.088(5) 0.091(4) 0.120(5) -0.018(4) -0.005(4) -0.002(4)
N2 0.097(5) 0.117(5) 0.115(5) -0.015(4) 0.005(4) -0.018(4)
C1 0.080(5) 0.102(6) 0.139(7) -0.018(5) 0.003(5) 0.008(5)
C2 0.106(7) 0.139(7) 0.129(7) -0.017(6) 0.030(5) -0.024(6)
C3 0.111(7) 0.115(6) 0.137(7) -0.014(6) 0.009(6) 0.013(5)
C4 0.142(7) 0.117(6) 0.156(6) 0.009(5) -0.021(6) -0.020(5)
C5 0.142(8) 0.192(9) 0.138(8) -0.007(6) -0.003(6) 0.001(7)
C6 0.247(18) 0.48(3) 0.134(8) -0.090(13) -0.062(9) 0.04(2)
C7 0.188(16) 0.42(3) 0.55(4) -0.32(3) -0.04(2) -0.009(16)
C8 0.149(11) 0.31(2) 0.312(19) -0.137(18) 0.002(14) -0.068(12)
C9 0.167(13) 0.153(9) 0.297(17) -0.033(13) 0.031(15) 0.003(8)
C10 0.216(15) 0.230(14) 0.192(12) -0.042(11) -0.012(11) -0.040(12)
C11 0.156(11) 0.160(10) 0.287(17) -0.043(12) 0.022(13) -0.012(8)
C12 0.270(19) 0.193(11) 0.162(10) 0.015(9) 0.018(11) -0.010(12)
C13 0.159(11) 0.209(14) 0.278(18) -0.042(13) -0.014(12) -0.013(9)
C14 0.31(2) 0.192(11) 0.147(9) 0.040(9) 0.051(11) -0.016(13)
C15 0.193(14) 0.185(13) 0.33(2) 0.009(15) 0.013(15) 0.008(11)
C16 0.32(2) 0.180(11) 0.182(12) 0.020(10) 0.081(13) -0.010(13)
C17 0.31(2) 0.29(2) 0.225(18) 0.072(17) 0.067(15) 0.010(18)
C18 0.46(4) 0.263(17) 0.191(14) -0.006(12) 0.009(17) -0.04(2)
P1 0.0949(15) 0.1023(15) 0.1262(17) -0.0026(14) -0.0011(12) 0.0036(14)
F1 0.202(6) 0.272(7) 0.167(4) -0.039(4) -0.019(4) -0.021(6)
F2 0.111(4) 0.195(4) 0.199(4) 0.065(4) 0.007(3) -0.005(3)
F3 0.159(6) 0.148(5) 0.466(11) -0.009(5) 0.091(7) 0.031(4)
F4 0.192(6) 0.396(10) 0.188(5) -0.093(6) -0.004(4) -0.117(7)
F5 0.210(6) 0.164(5) 0.314(7) 0.096(5) 0.093(6) 0.008(5)
F6 0.146(5) 0.182(4) 0.255(6) 0.021(4) 0.057(4) 0.028(4)
